data_4111217
loop_
_publ_author_name
'Christopher G. Oliveri'
'Nathan C. Gianneschi'
'SonBinh T. Nguyen'
'Chad A. Mirkin'
'Charlotte L. Stern'
'Zdzislaw Wawrzak'
'Maren Pink'

_publ_contact_author_address
;Northwestern University
Department of Chemistry and the 
International Institute for Nanotechnology
2145 Sheridan Road 
Evanston, IL  60208-3113
;
_publ_contact_author_email coliveri@chem.northwestern.edu
_publ_contact_author_fax '847-467-4998 '
_publ_contact_author_name 'Christopher Oliveri'
_publ_contact_author_phone '847-467-4998 '
_publ_section_title
;
 Supramolecular Allosteric Cofacial Porphyrin Complexes
;
_journal_name_full 'Journal of the American Chemical Society'
_journal_page_first 16286
_journal_page_last 16296
_journal_paper_doi 10.1021/ja0661010
_journal_volume 128
_journal_year 2006
_chemical_formula_sum 'C87 H78 Cl2 Cu N7 P2 S2 Zn'
_chemical_formula_weight 1547.43
_chemical_name_systematic
; 
 ? 
;
_space_group_IT_number 2
_symmetry_cell_setting triclinic
_symmetry_space_group_name_Hall '-P 1'
_symmetry_space_group_name_H-M 'P -1'
_atom_sites_solution_hydrogens geom
_atom_sites_solution_primary direct
_atom_sites_solution_secondary difmap
_audit_creation_method SHELXL-97
_cell_angle_alpha 89.34(3)
_cell_angle_beta 89.58(3)
_cell_angle_gamma 73.30(3)
_cell_formula_units_Z 2
_cell_length_a 13.283(3)
_cell_length_b 17.340(4)
_cell_length_c 22.330(5)
_cell_measurement_temperature 153(2)
_cell_volume 4926(2)
_computing_data_reduction 'Bruker SHELXTL'
_computing_molecular_graphics 'Bruker SHELXTL'
_computing_publication_material 'Bruker SHELXTL'
_computing_structure_refinement 'Bruker SHELXTL'
_computing_structure_solution 'Bruker SHELXTL'
_diffrn_ambient_temperature 153(2)
_diffrn_measured_fraction_theta_full 0.957
_diffrn_measured_fraction_theta_max 0.957
_diffrn_radiation_monochromator graphite
_diffrn_radiation_source 'fine-focus sealed tube'
_diffrn_radiation_type MoK\a
_diffrn_radiation_wavelength 0.71073
_diffrn_reflns_av_R_equivalents 0.0335
_diffrn_reflns_av_sigmaI/netI 0.5650
_diffrn_reflns_limit_h_max 13
_diffrn_reflns_limit_h_min -13
_diffrn_reflns_limit_k_max 17
_diffrn_reflns_limit_k_min -17
_diffrn_reflns_limit_l_max 22
_diffrn_reflns_limit_l_min -22
_diffrn_reflns_number 20603
_diffrn_reflns_theta_full 21.13
_diffrn_reflns_theta_max 21.13
_diffrn_reflns_theta_min 1.52
_exptl_absorpt_coefficient_mu 0.628
_exptl_crystal_density_diffrn 1.043
_exptl_crystal_F_000 1608
_refine_diff_density_max 0.385
_refine_diff_density_min -0.346
_refine_diff_density_rms 0.063
_refine_ls_extinction_coef 0.0032(4)
_refine_ls_extinction_expression Fc^*^=kFc[1+0.001xFc^2^\l^3^/sin(2\q)]^-1/4^
_refine_ls_extinction_method SHELXL
_refine_ls_goodness_of_fit_ref 0.863
_refine_ls_hydrogen_treatment constr
_refine_ls_matrix_type full
_refine_ls_number_parameters 909
_refine_ls_number_reflns 10326
_refine_ls_number_restraints 0
_refine_ls_restrained_S_all 0.863
_refine_ls_R_factor_all 0.1562
_refine_ls_R_factor_gt 0.0910
_refine_ls_shift/su_max 0.003
_refine_ls_shift/su_mean 0.001
_refine_ls_structure_factor_coef Fsqd
_refine_ls_weighting_details 'calc w=1/[\s^2^(Fo^2^)+(0.0842P)^2^+0.0000P] where P=(Fo^2^+2Fc^2^)/3'
_refine_ls_weighting_scheme calc
_refine_ls_wR_factor_gt 0.2107
_refine_ls_wR_factor_ref 0.2311
_reflns_number_gt 2816
_reflns_number_total 10326
_reflns_threshold_expression >2sigma(I)
_cod_data_source_file ja0661010si20060822_031534.cif
_cod_data_source_block s
_cod_original_cell_volume 4926.0(17)
_cod_original_sg_symbol_H-M 'P -1 '
_cod_database_code 4111217

loop_
_symmetry_equiv_pos_as_xyz
'x, y, z'
'-x, -y, -z'

loop_
_atom_site_label
_atom_site_type_symbol
_atom_site_fract_x
_atom_site_fract_y
_atom_site_fract_z
_atom_site_U_iso_or_equiv
_atom_site_adp_type
_atom_site_occupancy
_atom_site_symmetry_multiplicity
_atom_site_calc_flag
_atom_site_refinement_flags
Zn1 Zn 0.33354(8) 0.68236(6) 0.44289(6) 0.0796(4) Uani 1 1 d .
Cu1 Cu 0.91793(14) 0.30579(10) 0.06597(8) 0.1338(7) Uani 1 1 d .
Cl1 Cl 0.8659(3) 0.3603(2) 0.16291(17) 0.1418(13) Uani 1 1 d .
Cl2 Cl 0.9194(3) 0.41312(19) -0.00154(15) 0.1288(12) Uani 1 1 d .
S7 S 0.5923(3) 0.5286(2) 0.05228(18) 0.1419(14) Uani 1 1 d .
S8 S 1.0061(5) 0.0487(2) 0.2085(2) 0.203(2) Uani 1 1 d .
P1 P 0.7740(3) 0.2818(2) 0.0214(2) 0.1359(14) Uani 1 1 d .
P2 P 1.0789(3) 0.2226(3) 0.08162(19) 0.1538(17) Uani 1 1 d .
N1 N 0.4414(5) 0.7159(4) 0.3883(4) 0.073(2) Uani 1 1 d .
N2 N 0.3596(6) 0.7610(4) 0.5063(3) 0.066(2) Uani 1 1 d .
N3 N 0.1913(6) 0.6896(5) 0.4853(4) 0.080(2) Uani 1 1 d .
N4 N 0.2773(7) 0.6410(4) 0.3675(4) 0.079(2) Uani 1 1 d .
N5 N 0.4355(5) 0.5678(4) 0.4790(4) 0.0620(19) Uani 1 1 d .
N7 N 0.7730(12) 0.6944(9) 0.1633(8) 0.168(5) Uani 1 1 d .
N8 N 0.9817(18) 0.5269(14) 0.1399(6) 0.304(14) Uani 1 1 d .
C1 C 0.4645(8) 0.6922(7) 0.3253(6) 0.096(3) Uani 1 1 d .
C2 C 0.5536(8) 0.7239(6) 0.3108(7) 0.101(4) Uani 1 1 d .
H2 H 0.5902 0.7158 0.2736 0.122 Uiso 1 1 calc R
C3 C 0.5754(9) 0.7631(6) 0.3535(6) 0.090(3) Uani 1 1 d .
H3 H 0.6275 0.7910 0.3533 0.108 Uiso 1 1 calc R
C4 C 0.5071(8) 0.7580(6) 0.4027(5) 0.076(3) Uani 1 1 d .
C5 C 0.5101(7) 0.7950(6) 0.4581(6) 0.087(3) Uani 1 1 d .
C6 C 0.4422(10) 0.7902(6) 0.5073(5) 0.086(3) Uani 1 1 d .
C7 C 0.4412(8) 0.8316(6) 0.5583(7) 0.092(4) Uani 1 1 d .
H7 H 0.4908 0.8593 0.5684 0.110 Uiso 1 1 calc R
C8 C 0.3593(11) 0.8277(6) 0.5927(6) 0.103(4) Uani 1 1 d .
H8 H 0.3418 0.8502 0.6314 0.124 Uiso 1 1 calc R
C9 C 0.3030(8) 0.7824(6) 0.5592(5) 0.078(3) Uani 1 1 d .
C10 C 0.2084(8) 0.7661(6) 0.5740(6) 0.096(4) Uani 1 1 d .
C11 C 0.1581(9) 0.7254(6) 0.5410(7) 0.096(4) Uani 1 1 d .
C12 C 0.0528(9) 0.7225(7) 0.5540(7) 0.112(4) Uani 1 1 d .
H12 H 0.0096 0.7455 0.5870 0.134 Uiso 1 1 calc R
C13 C 0.0301(9) 0.6813(7) 0.5104(6) 0.113(4) Uani 1 1 d .
H13 H -0.0337 0.6671 0.5082 0.136 Uiso 1 1 calc R
C14 C 0.1147(7) 0.6589(6) 0.4643(6) 0.079(3) Uani 1 1 d .
C15 C 0.1063(8) 0.6256(6) 0.4091(6) 0.092(3) Uani 1 1 d .
C16 C 0.1893(10) 0.6187(6) 0.3615(8) 0.102(4) Uani 1 1 d .
C17 C 0.1844(10) 0.5823(7) 0.3081(8) 0.124(5) Uani 1 1 d .
H17 H 0.1326 0.5578 0.2959 0.148 Uiso 1 1 calc R
C18 C 0.2640(10) 0.5881(7) 0.2779(6) 0.102(4) Uani 1 1 d .
H18 H 0.2803 0.5703 0.2379 0.123 Uiso 1 1 calc R
C19 C 0.3256(8) 0.6264(5) 0.3146(5) 0.071(3) Uani 1 1 d .
C20 C 0.4146(9) 0.6466(6) 0.2947(5) 0.086(3) Uani 1 1 d .
C21 C 0.5898(9) 0.8368(6) 0.4645(5) 0.086(3) Uani 1 1 d .
C22 C 0.5732(9) 0.9122(6) 0.4431(5) 0.091(3) Uani 1 1 d .
C23 C 0.6551(11) 0.9472(7) 0.4528(6) 0.112(4) Uani 1 1 d .
H23 H 0.6444 1.0001 0.4373 0.134 Uiso 1 1 calc R
C24 C 0.7467(11) 0.9149(8) 0.4815(6) 0.114(4) Uani 1 1 d .
C25 C 0.7620(8) 0.8403(7) 0.5016(5) 0.090(3) Uani 1 1 d .
H25 H 0.8264 0.8123 0.5203 0.108 Uiso 1 1 calc R
C26 C 0.6827(9) 0.8035(7) 0.4951(6) 0.108(4) Uani 1 1 d .
C27 C 0.4775(8) 0.9617(6) 0.4141(5) 0.108(4) Uani 1 1 d .
H27A H 0.4904 1.0104 0.3972 0.163 Uiso 1 1 calc R
H27B H 0.4206 0.9769 0.4437 0.163 Uiso 1 1 calc R
H27C H 0.4575 0.9310 0.3821 0.163 Uiso 1 1 calc R
C28 C 0.8464(9) 0.9499(7) 0.4821(6) 0.127(4) Uani 1 1 d .
H28A H 0.8874 0.9343 0.4452 0.190 Uiso 1 1 calc R
H28B H 0.8905 0.9279 0.5168 0.190 Uiso 1 1 calc R
H28C H 0.8221 1.0087 0.4846 0.190 Uiso 1 1 calc R
C29 C 0.7037(8) 0.7125(6) 0.5227(5) 0.109(4) Uani 1 1 d .
H29A H 0.7555 0.7040 0.5549 0.163 Uiso 1 1 calc R
H29B H 0.7303 0.6731 0.4910 0.163 Uiso 1 1 calc R
H29C H 0.6377 0.7059 0.5387 0.163 Uiso 1 1 calc R
C30 C 0.1576(8) 0.8048(6) 0.6284(6) 0.091(3) Uani 1 1 d .
C31 C 0.1094(10) 0.8914(6) 0.6275(6) 0.119(4) Uani 1 1 d .
H31 H 0.1125 0.9220 0.5923 0.142 Uiso 1 1 calc R
C32 C 0.0549(10) 0.9318(7) 0.6824(9) 0.163(7) Uani 1 1 d .
H32 H 0.0199 0.9879 0.6820 0.196 Uiso 1 1 calc R
C33 C 0.0563(12) 0.8876(8) 0.7323(6) 0.141(6) Uani 1 1 d .
C34 C 0.1007(10) 0.8029(7) 0.7318(7) 0.131(5) Uani 1 1 d .
H34 H 0.0944 0.7715 0.7660 0.157 Uiso 1 1 calc R
C35 C 0.1546(8) 0.7650(7) 0.6799(5) 0.094(3) Uani 1 1 d .
H35 H 0.1900 0.7090 0.6818 0.113 Uiso 1 1 calc R
C36 C 0.0172(8) 0.5988(7) 0.3956(5) 0.105(4) Uani 1 1 d .
C37 C -0.0777(8) 0.6524(7) 0.3723(6) 0.104(4) Uani 1 1 d .
C38 C -0.1645(9) 0.6218(7) 0.3613(5) 0.112(4) Uani 1 1 d .
H38 H -0.2304 0.6586 0.3511 0.135 Uiso 1 1 calc R
C39 C -0.1564(8) 0.5409(8) 0.3649(5) 0.095(3) Uani 1 1 d .
C40 C -0.0600(9) 0.4889(7) 0.3936(6) 0.128(5) Uani 1 1 d .
H40 H -0.0572 0.4351 0.4041 0.153 Uiso 1 1 calc R
C41 C 0.0224(10) 0.5149(7) 0.4051(7) 0.141(6) Uani 1 1 d .
C42 C 0.1249(10) 0.4611(7) 0.4257(10) 0.234(11) Uani 1 1 d .
H42A H 0.1492 0.4162 0.3979 0.351 Uiso 1 1 calc R
H42B H 0.1165 0.4402 0.4658 0.351 Uiso 1 1 calc R
H42C H 0.1766 0.4915 0.4271 0.351 Uiso 1 1 calc R
C43 C -0.0907(8) 0.7365(7) 0.3683(5) 0.115(4) Uani 1 1 d .
H43A H -0.0822 0.7571 0.4080 0.172 Uiso 1 1 calc R
H43B H -0.1612 0.7638 0.3531 0.172 Uiso 1 1 calc R
H43C H -0.0379 0.7465 0.3408 0.172 Uiso 1 1 calc R
C44 C -0.2421(9) 0.5103(8) 0.3566(7) 0.155(6) Uani 1 1 d .
H44A H -0.2489 0.5002 0.3140 0.232 Uiso 1 1 calc R
H44B H -0.3065 0.5495 0.3708 0.232 Uiso 1 1 calc R
H44C H -0.2308 0.4598 0.3793 0.232 Uiso 1 1 calc R
C45 C 0.4600(8) 0.6189(6) 0.2374(6) 0.087(3) Uani 1 1 d .
C46 C 0.4429(10) 0.6684(8) 0.1940(7) 0.125(4) Uani 1 1 d .
H46 H 0.4043 0.7232 0.1993 0.150 Uiso 1 1 calc R
C47 C 0.4864(12) 0.6371(7) 0.1332(7) 0.153(6) Uani 1 1 d .
H47 H 0.4708 0.6710 0.0987 0.183 Uiso 1 1 calc R
C48 C 0.5500(8) 0.5573(7) 0.1286(5) 0.089(3) Uani 1 1 d .
C49 C 0.5607(13) 0.5124(9) 0.1732(8) 0.159(7) Uani 1 1 d .
H49 H 0.5935 0.4563 0.1688 0.190 Uiso 1 1 calc R
C50 C 0.5248(10) 0.5431(7) 0.2308(6) 0.105(4) Uani 1 1 d .
H50 H 0.5465 0.5100 0.2652 0.126 Uiso 1 1 calc R
C51 C 0.6478(10) 0.4161(7) 0.0718(6) 0.136(5) Uani 1 1 d .
H51A H 0.7114 0.4064 0.0969 0.163 Uiso 1 1 calc R
H51B H 0.5949 0.3961 0.0935 0.163 Uiso 1 1 calc R
C52 C 0.6747(10) 0.3746(8) 0.0103(7) 0.163(6) Uani 1 1 d .
H52A H 0.7002 0.4096 -0.0177 0.195 Uiso 1 1 calc R
H52B H 0.6113 0.3647 -0.0071 0.195 Uiso 1 1 calc R
C53 C 0.3795(12) 0.5198(10) 0.5025(13) 0.175(11) Uani 0.75 1 d P
C54 C 0.4512(19) 0.5029(8) 0.4309(10) 0.157(9) Uani 0.75 1 d P
C55 C 0.5391(11) 0.5602(12) 0.4628(15) 0.226(17) Uani 0.75 1 d P
C56 C 0.471(2) 0.5781(10) 0.5361(10) 0.191(11) Uani 0.75 1 d P
C57 C 0.6909(11) 0.2306(7) 0.0566(9) 0.200(9) Uani 1 1 d G
C58 C 0.7143(8) 0.2193(8) 0.1172(9) 0.197(9) Uani 1 1 d G
H58 H 0.7677 0.2389 0.1339 0.236 Uiso 1 1 calc R
C59 C 0.6597(12) 0.1793(9) 0.1534(6) 0.267(14) Uani 1 1 d G
H59 H 0.6757 0.1715 0.1949 0.321 Uiso 1 1 calc R
C60 C 0.5815(12) 0.1506(6) 0.1291(8) 0.207(10) Uani 1 1 d G
H60 H 0.5442 0.1232 0.1538 0.248 Uiso 1 1 calc R
C61 C 0.5581(10) 0.1619(7) 0.0684(8) 0.277(16) Uani 1 1 d G
H61 H 0.5047 0.1423 0.0518 0.332 Uiso 1 1 calc R
C62 C 0.6128(13) 0.2019(8) 0.0322(5) 0.208(10) Uani 1 1 d G
H62 H 0.5967 0.2097 -0.0092 0.250 Uiso 1 1 calc R
C63 C 0.8036(11) 0.2314(9) -0.0520(8) 0.137(5) Uani 1 1 d .
C64 C 0.8140(13) 0.1450(9) -0.0547(8) 0.154(6) Uani 1 1 d .
H64 H 0.7943 0.1205 -0.0200 0.184 Uiso 1 1 calc R
C65 C 0.8469(15) 0.1003(14) -0.0993(11) 0.225(11) Uani 1 1 d .
H65 H 0.8653 0.0432 -0.0995 0.270 Uiso 1 1 calc R
C66 C 0.8518(13) 0.1547(12) -0.1530(8) 0.173(7) Uani 1 1 d .
H66 H 0.8729 0.1272 -0.1896 0.207 Uiso 1 1 calc R
C67 C 0.8305(13) 0.2375(12) -0.1568(9) 0.183(7) Uani 1 1 d .
H67 H 0.8320 0.2636 -0.1943 0.219 Uiso 1 1 calc R
C68 C 0.8072(11) 0.2810(9) -0.1048(8) 0.143(5) Uani 1 1 d .
H68 H 0.7946 0.3377 -0.1035 0.171 Uiso 1 1 calc R
C69 C 1.1322(19) 0.1476(13) 0.0210(11) 0.221(11) Uani 1 1 d .
C70 C 1.0634(19) 0.1500(15) -0.0239(11) 0.210(10) Uani 1 1 d .
H70 H 0.9928 0.1831 -0.0265 0.252 Uiso 1 1 calc R
C71 C 1.1243(18) 0.0869(13) -0.0706(9) 0.255(12) Uani 1 1 d .
H71 H 1.0932 0.0876 -0.1088 0.306 Uiso 1 1 calc R
C72 C 1.2216(17) 0.0293(14) -0.0605(8) 0.294(17) Uani 1 1 d .
H72 H 1.2501 -0.0116 -0.0889 0.353 Uiso 1 1 calc R
C73 C 1.274(2) 0.0334(11) -0.0091(8) 0.233(11) Uani 1 1 d .
H73 H 1.3426 -0.0022 -0.0035 0.280 Uiso 1 1 calc R
C74 C 1.2276(17) 0.0913(12) 0.0379(9) 0.227(10) Uani 1 1 d .
H74 H 1.2587 0.0910 0.0761 0.273 Uiso 1 1 calc R
C75 C 1.1859(8) 0.2715(8) 0.0949(5) 0.178(7) Uani 1 1 d G
C76 C 1.2668(11) 0.2472(7) 0.1363(5) 0.35(2) Uani 1 1 d G
H76 H 1.2734 0.2003 0.1601 0.417 Uiso 1 1 calc R
C77 C 1.3380(9) 0.2916(9) 0.1428(6) 0.34(2) Uani 1 1 d G
H77 H 1.3933 0.2750 0.1711 0.413 Uiso 1 1 calc R
C78 C 1.3283(10) 0.3602(9) 0.1080(7) 0.297(17) Uani 1 1 d G
H78 H 1.3770 0.3906 0.1124 0.357 Uiso 1 1 calc R
C79 C 1.2474(11) 0.3845(8) 0.0666(6) 0.229(10) Uani 1 1 d G
H79 H 1.2408 0.4314 0.0428 0.275 Uiso 1 1 calc R
C80 C 1.1762(8) 0.3401(9) 0.0601(4) 0.170(6) Uani 1 1 d G
H80 H 1.1209 0.3567 0.0318 0.203 Uiso 1 1 calc R
C81 C 1.0738(13) 0.1606(9) 0.1441(7) 0.165(6) Uani 1 1 d .
H81A H 1.1432 0.1197 0.1471 0.198 Uiso 1 1 calc R
H81B H 1.0659 0.1945 0.1802 0.198 Uiso 1 1 calc R
C82 C 0.9957(16) 0.1189(9) 0.1476(7) 0.193(10) Uani 1 1 d .
H82A H 0.9975 0.0895 0.1097 0.231 Uiso 1 1 calc R
H82B H 0.9260 0.1594 0.1502 0.231 Uiso 1 1 calc R
C83 C 0.9862(16) 0.6293(10) 0.1545(7) 0.213(9) Uani 1 1 d .
H83A H 1.0403 0.6244 0.1858 0.256 Uiso 1 1 calc R
H83B H 1.0142 0.6478 0.1176 0.256 Uiso 1 1 calc R
C84 C 0.8863(15) 0.7026(10) 0.1748(9) 0.223(10) Uani 1 1 d .
H84A H 0.8928 0.7108 0.2182 0.267 Uiso 1 1 calc R
H84B H 0.8915 0.7520 0.1540 0.267 Uiso 1 1 calc R
C85 C 0.8704(19) 0.5735(8) 0.1078(12) 0.290(18) Uani 1 1 d .
H85A H 0.8916 0.5642 0.0653 0.348 Uiso 1 1 calc R
H85B H 0.8307 0.5342 0.1163 0.348 Uiso 1 1 calc R
C86 C 0.7725(17) 0.6551(13) 0.1003(8) 0.217(9) Uani 1 1 d .
H86A H 0.7854 0.6901 0.0675 0.260 Uiso 1 1 calc R
H86B H 0.7055 0.6425 0.0929 0.260 Uiso 1 1 calc R
C87 C 0.8801(10) 0.5612(10) 0.2032(7) 0.168(6) Uani 1 1 d .
H87A H 0.8598 0.5127 0.2156 0.201 Uiso 1 1 calc R
H87B H 0.9192 0.5745 0.2373 0.201 Uiso 1 1 calc R
C88 C 0.7814(14) 0.6268(12) 0.1996(8) 0.165(6) Uani 1 1 d .
H88A H 0.7262 0.6026 0.1866 0.197 Uiso 1 1 calc R
H88B H 0.7631 0.6464 0.2408 0.197 Uiso 1 1 calc R

loop_
_atom_site_aniso_label
_atom_site_aniso_U_11
_atom_site_aniso_U_22
_atom_site_aniso_U_33
_atom_site_aniso_U_23
_atom_site_aniso_U_13
_atom_site_aniso_U_12
Zn1 0.0533(7) 0.0624(7) 0.1125(10) 0.0023(6) 0.0111(6) -0.0003(5)
Cu1 0.1190(13) 0.1118(12) 0.1366(15) 0.0016(10) 0.0267(11) 0.0201(9)
Cl1 0.120(3) 0.135(3) 0.133(3) 0.024(2) 0.043(2) 0.021(2)
Cl2 0.118(3) 0.119(2) 0.120(3) 0.000(2) 0.030(2) 0.0126(19)
S7 0.152(3) 0.119(3) 0.120(3) -0.044(2) 0.018(2) 0.017(2)
S8 0.272(6) 0.109(3) 0.148(4) 0.020(3) 0.086(4) 0.072(3)
P1 0.126(3) 0.105(2) 0.155(4) -0.034(2) 0.028(3) 0.002(2)
P2 0.121(3) 0.160(4) 0.133(4) 0.029(3) 0.039(3) 0.033(3)
N1 0.043(4) 0.045(4) 0.121(8) 0.012(5) 0.001(5) 0.005(4)
N2 0.062(5) 0.036(4) 0.091(6) -0.012(4) 0.001(5) -0.001(4)
N3 0.047(5) 0.057(5) 0.114(7) -0.008(5) 0.012(5) 0.017(4)
N4 0.056(5) 0.060(5) 0.112(8) 0.004(5) 0.007(5) -0.002(4)
N5 0.044(4) 0.048(4) 0.086(6) -0.011(4) 0.004(4) 0.000(3)
N7 0.190(14) 0.142(11) 0.174(15) -0.024(10) -0.044(11) -0.051(11)
N8 0.49(3) 0.51(3) 0.094(10) 0.114(14) -0.128(16) -0.43(3)
C1 0.060(7) 0.090(8) 0.112(10) -0.001(7) -0.018(7) 0.022(6)
C2 0.060(7) 0.064(7) 0.182(14) 0.003(8) 0.022(8) -0.022(6)
C3 0.075(8) 0.070(8) 0.118(10) 0.001(7) 0.004(7) -0.009(6)
C4 0.071(7) 0.067(6) 0.075(8) -0.007(6) 0.012(6) 0.007(6)
C5 0.045(6) 0.062(6) 0.134(11) 0.020(7) 0.034(7) 0.013(5)
C6 0.116(10) 0.048(6) 0.084(8) -0.014(6) -0.019(7) -0.007(6)
C7 0.066(7) 0.051(6) 0.153(12) 0.010(7) 0.031(7) -0.008(5)
C8 0.145(11) 0.051(6) 0.104(9) -0.012(6) -0.001(9) -0.011(7)
C9 0.081(7) 0.063(6) 0.076(7) -0.012(5) 0.018(6) 0.002(6)
C10 0.056(7) 0.067(7) 0.152(12) 0.036(7) 0.030(7) 0.000(6)
C11 0.064(8) 0.051(6) 0.166(13) 0.041(7) -0.025(8) -0.005(6)
C12 0.057(8) 0.098(9) 0.185(15) -0.010(9) 0.000(8) -0.030(6)
C13 0.057(7) 0.102(9) 0.162(14) 0.023(9) 0.056(8) 0.005(7)
C14 0.026(5) 0.081(7) 0.126(10) 0.030(7) -0.004(6) -0.008(5)
C15 0.066(8) 0.069(7) 0.127(11) 0.033(7) -0.023(8) 0.003(6)
C16 0.078(9) 0.047(7) 0.171(15) 0.022(8) 0.019(9) -0.005(6)
C17 0.069(9) 0.088(9) 0.199(17) -0.025(10) 0.010(10) 0.002(7)
C18 0.087(9) 0.112(9) 0.093(9) 0.006(7) 0.013(8) -0.004(7)
C19 0.061(7) 0.065(6) 0.084(8) -0.002(5) -0.014(7) -0.013(5)
C20 0.073(8) 0.087(7) 0.095(9) -0.028(6) -0.005(7) -0.017(6)
C21 0.079(8) 0.052(6) 0.115(9) 0.007(6) 0.005(6) 0.000(6)
C22 0.095(8) 0.068(8) 0.111(9) -0.015(6) 0.060(7) -0.026(7)
C23 0.103(10) 0.075(8) 0.141(12) -0.010(7) 0.003(9) -0.001(8)
C24 0.095(10) 0.099(9) 0.161(13) 0.003(9) 0.017(9) -0.050(8)
C25 0.064(7) 0.095(8) 0.105(9) 0.010(7) -0.014(6) -0.012(6)
C26 0.080(9) 0.091(8) 0.149(12) -0.038(8) -0.002(8) -0.017(7)
C27 0.081(8) 0.063(6) 0.149(11) 0.009(7) -0.013(7) 0.030(6)
C28 0.123(10) 0.114(9) 0.132(11) -0.015(8) -0.011(9) -0.015(8)
C29 0.081(8) 0.100(8) 0.145(11) 0.017(7) -0.032(7) -0.027(7)
C30 0.074(7) 0.077(8) 0.111(10) 0.008(7) 0.034(7) -0.004(6)
C31 0.131(11) 0.053(7) 0.150(12) -0.006(7) 0.030(9) 0.007(7)
C32 0.120(12) 0.073(9) 0.27(2) -0.003(11) 0.104(12) 0.021(8)
C33 0.201(16) 0.099(10) 0.096(10) -0.002(8) 0.092(10) -0.003(10)
C34 0.104(10) 0.082(9) 0.176(15) 0.030(9) 0.023(10) 0.019(7)
C35 0.073(7) 0.095(8) 0.100(9) 0.005(8) 0.017(7) 0.000(6)
C36 0.042(7) 0.131(10) 0.139(11) 0.034(8) -0.018(6) -0.019(7)
C37 0.056(7) 0.094(9) 0.157(12) 0.015(8) 0.002(7) -0.017(7)
C38 0.085(9) 0.093(9) 0.148(12) 0.030(8) -0.014(8) -0.009(7)
C39 0.041(6) 0.146(11) 0.097(8) 0.001(7) -0.003(6) -0.024(7)
C40 0.087(9) 0.104(9) 0.213(15) 0.019(9) -0.008(9) -0.061(8)
C41 0.090(10) 0.069(8) 0.265(18) 0.029(10) -0.029(10) -0.027(7)
C42 0.098(11) 0.087(9) 0.51(3) 0.126(15) -0.099(16) -0.010(8)
C43 0.083(8) 0.139(11) 0.114(10) -0.031(8) 0.011(7) -0.017(8)
C44 0.052(8) 0.170(13) 0.230(18) 0.018(12) 0.019(9) -0.013(8)
C45 0.085(8) 0.040(6) 0.120(10) 0.014(7) -0.004(7) 0.008(6)
C46 0.102(10) 0.100(10) 0.153(14) -0.039(10) 0.025(9) 0.004(8)
C47 0.206(16) 0.071(8) 0.136(13) 0.000(8) 0.019(11) 0.031(9)
C48 0.070(7) 0.096(8) 0.096(9) -0.036(7) 0.001(6) -0.015(6)
C49 0.185(16) 0.119(12) 0.155(15) 0.068(13) -0.002(13) -0.020(11)
C50 0.112(9) 0.091(9) 0.094(10) -0.008(7) 0.033(7) -0.003(7)
C51 0.110(10) 0.114(10) 0.163(14) -0.038(9) 0.029(9) 0.003(8)
C52 0.095(10) 0.160(13) 0.188(15) -0.082(11) -0.038(10) 0.039(9)
C53 0.063(11) 0.084(11) 0.37(3) 0.095(17) 0.056(15) -0.004(9)
C54 0.21(2) 0.041(9) 0.18(2) 0.015(11) -0.088(18) 0.024(11)
C55 0.026(9) 0.148(16) 0.47(5) 0.21(2) 0.022(15) 0.013(9)
C56 0.26(3) 0.065(11) 0.17(2) 0.038(13) -0.07(2) 0.091(14)
C57 0.173(19) 0.176(17) 0.20(2) -0.079(17) 0.074(17) 0.035(15)
C58 0.150(16) 0.23(2) 0.21(2) -0.044(18) 0.125(16) -0.056(14)
C59 0.33(4) 0.148(18) 0.27(3) -0.133(19) 0.13(3) 0.018(19)
C60 0.25(2) 0.158(17) 0.19(2) -0.070(16) 0.131(19) -0.030(16)
C61 0.34(3) 0.135(14) 0.38(4) -0.15(2) 0.27(3) -0.103(18)
C62 0.22(2) 0.193(18) 0.22(2) -0.065(16) 0.147(18) -0.074(17)
C63 0.115(11) 0.118(12) 0.156(14) -0.044(10) 0.002(10) 0.003(9)
C64 0.157(14) 0.108(12) 0.172(17) -0.057(10) -0.002(12) 0.002(10)
C65 0.197(19) 0.26(2) 0.23(2) -0.11(2) 0.165(19) -0.088(19)
C66 0.170(15) 0.170(16) 0.157(17) -0.102(14) 0.075(13) -0.013(13)
C67 0.164(15) 0.132(15) 0.21(2) -0.040(14) 0.063(14) 0.020(12)
C68 0.117(11) 0.111(11) 0.158(15) -0.011(12) 0.059(10) 0.032(8)
C69 0.18(2) 0.166(17) 0.23(3) 0.028(18) 0.117(17) 0.083(16)
C70 0.20(2) 0.22(2) 0.19(2) 0.023(19) 0.024(18) -0.02(2)
C71 0.27(3) 0.23(2) 0.150(18) -0.027(16) 0.039(17) 0.107(19)
C72 0.25(2) 0.32(3) 0.127(15) 0.055(17) 0.094(15) 0.22(2)
C73 0.42(4) 0.155(16) 0.089(12) 0.026(12) -0.007(18) -0.03(2)
C74 0.26(2) 0.182(17) 0.155(17) -0.070(14) 0.030(15) 0.080(16)
C75 0.150(16) 0.207(17) 0.111(12) 0.036(11) 0.062(11) 0.049(13)
C76 0.33(3) 0.37(3) 0.150(19) 0.05(2) -0.08(2) 0.20(3)
C77 0.140(19) 0.37(4) 0.45(5) -0.23(3) -0.14(3) 0.06(2)
C78 0.116(17) 0.51(5) 0.22(2) 0.18(3) -0.046(16) -0.02(2)
C79 0.119(15) 0.29(2) 0.28(3) 0.092(19) -0.073(16) -0.052(15)
C80 0.106(12) 0.24(2) 0.142(14) 0.033(14) 0.056(10) -0.024(13)
C81 0.171(16) 0.142(14) 0.115(12) 0.028(10) 0.026(11) 0.059(11)
C82 0.25(2) 0.124(12) 0.146(14) 0.078(11) 0.092(15) 0.026(13)
C83 0.31(3) 0.197(17) 0.127(14) -0.067(12) 0.143(15) -0.074(18)
C84 0.21(2) 0.172(15) 0.33(3) -0.132(16) 0.143(18) -0.114(15)
C85 0.33(3) 0.055(8) 0.44(4) -0.028(15) 0.31(3) 0.002(13)
C86 0.28(3) 0.27(2) 0.135(16) -0.032(16) 0.096(16) -0.13(2)
C87 0.077(9) 0.238(18) 0.136(14) -0.007(12) 0.026(9) 0.038(10)
C88 0.144(15) 0.185(18) 0.146(15) -0.020(13) -0.003(12) -0.018(14)

loop_
_atom_type_symbol
_atom_type_description
_atom_type_scat_dispersion_real
_atom_type_scat_dispersion_imag
_atom_type_scat_source
C C 0.0033 0.0016 'International Tables Vol C Tables 4.2.6.8 and 6.1.1.4'
H H 0.0000 0.0000 'International Tables Vol C Tables 4.2.6.8 and 6.1.1.4'
N N 0.0061 0.0033 'International Tables Vol C Tables 4.2.6.8 and 6.1.1.4'
P P 0.1023 0.0942 'International Tables Vol C Tables 4.2.6.8 and 6.1.1.4'
Cu Cu 0.3201 1.2651 'International Tables Vol C Tables 4.2.6.8 and 6.1.1.4'
Zn Zn 0.2839 1.4301 'International Tables Vol C Tables 4.2.6.8 and 6.1.1.4'
S S 0.1246 0.1234 'International Tables Vol C Tables 4.2.6.8 and 6.1.1.4'
Cl Cl 0.1484 0.1585 'International Tables Vol C Tables 4.2.6.8 and 6.1.1.4'

loop_
_geom_angle_atom_site_label_1
_geom_angle_atom_site_label_2
_geom_angle_atom_site_label_3
_geom_angle
_geom_angle_site_symmetry_1
_geom_angle_site_symmetry_3
N4 Zn1 N2 160.4(3) . .
N4 Zn1 N1 88.2(4) . .
N2 Zn1 N1 87.6(3) . .
N4 Zn1 N3 88.7(4) . .
N2 Zn1 N3 88.3(3) . .
N1 Zn1 N3 158.6(3) . .
N4 Zn1 N5 100.0(3) . .
N2 Zn1 N5 99.6(3) . .
N1 Zn1 N5 99.5(3) . .
N3 Zn1 N5 101.8(3) . .
P2 Cu1 P1 129.88(19) . .
P2 Cu1 Cl2 112.28(16) . .
P1 Cu1 Cl2 93.46(16) . .
P2 Cu1 Cl1 103.17(16) . .
P1 Cu1 Cl1 108.09(16) . .
Cl2 Cu1 Cl1 108.87(13) . .
C48 S7 C51 94.1(6) . .
C33 S8 C82 102.0(8) 2_666 .
C57 P1 C52 96.0(8) . .
C57 P1 C63 103.1(8) . .
C52 P1 C63 108.0(7) . .
C57 P1 Cu1 124.6(8) . .
C52 P1 Cu1 109.5(5) . .
C63 P1 Cu1 113.7(5) . .
C81 P2 C69 102.7(9) . .
C81 P2 C75 108.0(8) . .
C69 P2 C75 104.6(9) . .
C81 P2 Cu1 108.5(6) . .
C69 P2 Cu1 115.7(9) . .
C75 P2 Cu1 116.3(5) . .
C4 N1 C1 106.2(8) . .
C4 N1 Zn1 128.3(8) . .
C1 N1 Zn1 125.4(7) . .
C6 N2 C9 108.4(8) . .
C6 N2 Zn1 125.4(7) . .
C9 N2 Zn1 125.6(7) . .
C14 N3 C11 108.2(9) . .
C14 N3 Zn1 125.7(8) . .
C11 N3 Zn1 126.1(7) . .
C19 N4 C16 105.1(10) . .
C19 N4 Zn1 126.2(7) . .
C16 N4 Zn1 128.6(11) . .
C53 N5 C55 137.3(10) . .
C53 N5 C56 89.9(18) . .
C55 N5 C56 83.3(16) . .
C53 N5 C54 78.5(13) . .
C55 N5 C54 80.0(17) . .
C56 N5 C54 139.9(10) . .
C53 N5 Zn1 112.5(7) . .
C55 N5 Zn1 109.2(7) . .
C56 N5 Zn1 111.0(7) . .
C54 N5 Zn1 108.9(7) . .
C88 N7 C86 99.2(13) . .
C88 N7 C84 97.4(14) . .
C86 N7 C84 108.4(15) . .
C85 N8 C83 83.1(16) . .
C85 N8 C87 73.4(15) . .
C83 N8 C87 77.0(13) . .
C20 C1 N1 123.8(11) . .
C20 C1 C2 133.2(13) . .
N1 C1 C2 102.8(9) . .
C3 C2 C1 111.9(13) . .
C3 C2 H2 124.0 . .
C1 C2 H2 124.0 . .
C2 C3 C4 107.4(11) . .
C2 C3 H3 126.3 . .
C4 C3 H3 126.3 . .
N1 C4 C5 125.7(11) . .
N1 C4 C3 111.5(10) . .
C5 C4 C3 122.8(11) . .
C4 C5 C6 123.1(10) . .
C4 C5 C21 116.3(10) . .
C6 C5 C21 120.5(12) . .
N2 C6 C7 109.9(11) . .
N2 C6 C5 126.9(10) . .
C7 C6 C5 121.8(12) . .
C8 C7 C6 109.8(11) . .
C8 C7 H7 125.1 . .
C6 C7 H7 125.1 . .
C7 C8 C9 106.3(11) . .
C7 C8 H8 126.9 . .
C9 C8 H8 126.9 . .
N2 C9 C10 125.8(10) . .
N2 C9 C8 105.6(9) . .
C10 C9 C8 128.5(12) . .
C11 C10 C9 126.5(12) . .
C11 C10 C30 118.5(11) . .
C9 C10 C30 114.8(12) . .
C10 C11 N3 126.2(11) . .
C10 C11 C12 123.4(14) . .
N3 C11 C12 109.9(11) . .
C13 C12 C11 104.7(13) . .
C13 C12 H12 127.7 . .
C11 C12 H12 127.7 . .
C12 C13 C14 112.9(12) . .
C12 C13 H13 123.6 . .
C14 C13 H13 123.6 . .
N3 C14 C15 129.6(10) . .
N3 C14 C13 104.2(11) . .
C15 C14 C13 125.5(10) . .
C14 C15 C36 120.5(12) . .
C14 C15 C16 121.0(11) . .
C36 C15 C16 118.5(12) . .
N4 C16 C17 113.0(13) . .
N4 C16 C15 125.3(15) . .
C17 C16 C15 121.5(13) . .
C18 C17 C16 105.8(13) . .
C18 C17 H17 127.1 . .
C16 C17 H17 127.1 . .
C17 C18 C19 108.9(12) . .
C17 C18 H18 125.6 . .
C19 C18 H18 125.6 . .
N4 C19 C20 128.6(9) . .
N4 C19 C18 106.9(9) . .
C20 C19 C18 124.4(11) . .
C1 C20 C19 125.1(11) . .
C1 C20 C45 115.1(11) . .
C19 C20 C45 119.8(9) . .
C22 C21 C26 116.9(11) . .
C22 C21 C5 120.6(10) . .
C26 C21 C5 122.4(9) . .
C21 C22 C23 115.5(11) . .
C21 C22 C27 126.4(10) . .
C23 C22 C27 118.0(9) . .
C24 C23 C22 128.1(11) . .
C24 C23 H23 115.9 . .
C22 C23 H23 115.9 . .
C25 C24 C23 115.4(10) . .
C25 C24 C28 116.7(12) . .
C23 C24 C28 126.6(12) . .
C24 C25 C26 119.1(10) . .
C24 C25 H25 120.5 . .
C26 C25 H25 120.5 . .
C21 C26 C25 124.7(11) . .
C21 C26 C29 117.9(9) . .
C25 C26 C29 117.3(10) . .
C22 C27 H27A 109.5 . .
C22 C27 H27B 109.5 . .
H27A C27 H27B 109.5 . .
C22 C27 H27C 109.5 . .
H27A C27 H27C 109.5 . .
H27B C27 H27C 109.5 . .
C24 C28 H28A 109.5 . .
C24 C28 H28B 109.5 . .
H28A C28 H28B 109.5 . .
C24 C28 H28C 109.5 . .
H28A C28 H28C 109.5 . .
H28B C28 H28C 109.5 . .
C26 C29 H29A 109.5 . .
C26 C29 H29B 109.5 . .
H29A C29 H29B 109.5 . .
C26 C29 H29C 109.5 . .
H29A C29 H29C 109.5 . .
H29B C29 H29C 109.5 . .
C35 C30 C31 117.8(11) . .
C35 C30 C10 123.6(10) . .
C31 C30 C10 118.6(10) . .
C30 C31 C32 119.4(12) . .
C30 C31 H31 120.3 . .
C32 C31 H31 120.3 . .
C33 C32 C31 119.0(11) . .
C33 C32 H32 120.5 . .
C31 C32 H32 120.5 . .
C32 C33 C34 120.7(12) . .
C32 C33 S8 109.6(11) . 2_666
C34 C33 S8 129.7(11) . 2_666
C33 C34 C35 119.8(12) . .
C33 C34 H34 120.1 . .
C35 C34 H34 120.1 . .
C30 C35 C34 122.9(11) . .
C30 C35 H35 118.5 . .
C34 C35 H35 118.5 . .
C15 C36 C37 121.8(10) . .
C15 C36 C41 119.5(9) . .
C37 C36 C41 118.7(9) . .
C43 C37 C38 119.9(10) . .
C43 C37 C36 120.8(10) . .
C38 C37 C36 118.7(10) . .
C39 C38 C37 122.3(10) . .
C39 C38 H38 118.8 . .
C37 C38 H38 118.8 . .
C38 C39 C44 122.9(11) . .
C38 C39 C40 116.2(9) . .
C44 C39 C40 119.0(11) . .
C41 C40 C39 122.2(10) . .
C41 C40 H40 118.9 . .
C39 C40 H40 118.9 . .
C40 C41 C36 120.5(11) . .
C40 C41 C42 123.2(10) . .
C36 C41 C42 116.2(9) . .
C41 C42 H42A 109.5 . .
C41 C42 H42B 109.5 . .
H42A C42 H42B 109.5 . .
C41 C42 H42C 109.5 . .
H42A C42 H42C 109.5 . .
H42B C42 H42C 109.5 . .
C37 C43 H43A 109.5 . .
C37 C43 H43B 109.5 . .
H43A C43 H43B 109.5 . .
C37 C43 H43C 109.5 . .
H43A C43 H43C 109.5 . .
H43B C43 H43C 109.5 . .
C39 C44 H44A 109.5 . .
C39 C44 H44B 109.5 . .
H44A C44 H44B 109.5 . .
C39 C44 H44C 109.5 . .
H44A C44 H44C 109.5 . .
H44B C44 H44C 109.5 . .
C46 C45 C50 120.6(14) . .
C46 C45 C20 118.3(11) . .
C50 C45 C20 121.0(12) . .
C45 C46 C47 117.6(13) . .
C45 C46 H46 121.2 . .
C47 C46 H46 121.2 . .
C48 C47 C46 118.9(12) . .
C48 C47 H47 120.5 . .
C46 C47 H47 120.5 . .
C49 C48 C47 118.9(14) . .
C49 C48 S7 127.1(13) . .
C47 C48 S7 113.3(10) . .
C48 C49 C50 121.3(15) . .
C48 C49 H49 119.3 . .
C50 C49 H49 119.3 . .
C45 C50 C49 121.2(13) . .
C45 C50 H50 119.4 . .
C49 C50 H50 119.4 . .
C52 C51 S7 104.3(10) . .
C52 C51 H51A 110.9 . .
S7 C51 H51A 110.9 . .
C52 C51 H51B 110.9 . .
S7 C51 H51B 110.9 . .
H51A C51 H51B 108.9 . .
C51 C52 P1 108.2(10) . .
C51 C52 H52A 110.1 . .
P1 C52 H52A 110.1 . .
C51 C52 H52B 110.1 . .
P1 C52 H52B 110.1 . .
H52A C52 H52B 108.4 . .
N5 C53 C55 109.9(11) . 2_666
N5 C53 C54 54.9(9) . .
C55 C53 C54 94.8(15) 2_666 .
N5 C53 C56 45.6(10) . .
C55 C53 C56 84.2(14) 2_666 .
C54 C53 C56 93.1(12) . .
N5 C54 C56 103.3(13) . 2_666
N5 C54 C53 46.6(9) . .
C56 C54 C53 85.5(14) 2_666 .
N5 C54 C55 46.6(9) . .
C56 C54 C55 86.9(14) 2_666 .
C53 C54 C55 87.1(13) . .
N5 C55 C53 110.4(12) . 2_666
N5 C55 C56 48.4(10) . .
C53 C55 C56 84.5(15) 2_666 .
N5 C55 C54 53.4(11) . .
C53 C55 C54 95.3(13) 2_666 .
C56 C55 C54 94.9(13) . .
N5 C56 C54 116.6(15) . 2_666
N5 C56 C55 48.3(10) . .
C54 C56 C55 95.2(15) 2_666 .
N5 C56 C53 44.4(11) . .
C54 C56 C53 93.6(13) 2_666 .
C55 C56 C53 84.9(15) . .
C58 C57 C62 120.0 . .
C58 C57 P1 110.2(14) . .
C62 C57 P1 129.8(14) . .
C59 C58 C57 120.0 . .
C59 C58 H58 120.0 . .
C57 C58 H58 120.0 . .
C58 C59 C60 120.0 . .
C58 C59 H59 120.0 . .
C60 C59 H59 120.0 . .
C61 C60 C59 120.0 . .
C61 C60 H60 120.0 . .
C59 C60 H60 120.0 . .
C60 C61 C62 120.0 . .
C60 C61 H61 120.0 . .
C62 C61 H61 120.0 . .
C61 C62 C57 120.0 . .
C61 C62 H62 120.0 . .
C57 C62 H62 120.0 . .
C68 C63 C64 123.4(14) . .
C68 C63 P1 118.2(12) . .
C64 C63 P1 118.2(15) . .
C65 C64 C63 126(2) . .
C65 C64 H64 117.2 . .
C63 C64 H64 117.2 . .
C64 C65 C66 108(2) . .
C64 C65 H65 126.1 . .
C66 C65 H65 126.1 . .
C67 C66 C65 130.4(16) . .
C67 C66 H66 114.8 . .
C65 C66 H66 114.8 . .
C68 C67 C66 118.2(18) . .
C68 C67 H67 120.9 . .
C66 C67 H67 120.9 . .
C67 C68 C63 113.4(15) . .
C67 C68 H68 123.3 . .
C63 C68 H68 123.3 . .
C70 C69 C74 133(3) . .
C70 C69 P2 113.8(18) . .
C74 C69 P2 112(2) . .
C69 C70 C71 106(2) . .
C69 C70 H70 127.2 . .
C71 C70 H70 127.2 . .
C72 C71 C70 125(2) . .
C72 C71 H71 117.4 . .
C70 C71 H71 117.4 . .
C73 C72 C71 119(2) . .
C73 C72 H72 120.7 . .
C71 C72 H72 120.7 . .
C72 C73 C74 122(2) . .
C72 C73 H73 119.1 . .
C74 C73 H73 119.1 . .
C69 C74 C73 114(2) . .
C69 C74 H74 123.2 . .
C73 C74 H74 123.2 . .
C76 C75 C80 120.0 . .
C76 C75 P2 126.5(8) . .
C80 C75 P2 113.4(8) . .
C77 C76 C75 120.0 . .
C77 C76 H76 120.0 . .
C75 C76 H76 120.0 . .
C78 C77 C76 120.0 . .
C78 C77 H77 120.0 . .
C76 C77 H77 120.0 . .
C77 C78 C79 120.0 . .
C77 C78 H78 120.0 . .
C79 C78 H78 120.0 . .
C80 C79 C78 120.0 . .
C80 C79 H79 120.0 . .
C78 C79 H79 120.0 . .
C79 C80 C75 120.0 . .
C79 C80 H80 120.0 . .
C75 C80 H80 120.0 . .
C82 C81 P2 120.2(13) . .
C82 C81 H81A 107.3 . .
P2 C81 H81A 107.3 . .
C82 C81 H81B 107.3 . .
P2 C81 H81B 107.3 . .
H81A C81 H81B 106.9 . .
C81 C82 S8 116.8(15) . .
C81 C82 H82A 108.1 . .
S8 C82 H82A 108.1 . .
C81 C82 H82B 108.1 . .
S8 C82 H82B 108.1 . .
H82A C82 H82B 107.3 . .
C84 C83 N8 124.7(16) . .
C84 C83 H83A 106.2 . .
N8 C83 H83A 106.2 . .
C84 C83 H83B 106.2 . .
N8 C83 H83B 106.2 . .
H83A C83 H83B 106.4 . .
N7 C84 C83 118.1(12) . .
N7 C84 H84A 107.8 . .
C83 C84 H84A 107.8 . .
N7 C84 H84B 107.8 . .
C83 C84 H84B 107.8 . .
H84A C84 H84B 107.1 . .
C86 C85 N8 149(2) . .
C86 C85 H85A 99.5 . .
N8 C85 H85A 99.5 . .
C86 C85 H85B 99.5 . .
N8 C85 H85B 99.5 . .
H85A C85 H85B 104.1 . .
N7 C86 C85 100.7(17) . .
N7 C86 H86A 111.6 . .
C85 C86 H86A 111.6 . .
N7 C86 H86B 111.6 . .
C85 C86 H86B 111.6 . .
H86A C86 H86B 109.4 . .
C88 C87 N8 126.2(14) . .
C88 C87 H87A 105.8 . .
N8 C87 H87A 105.8 . .
C88 C87 H87B 105.8 . .
N8 C87 H87B 105.8 . .
H87A C87 H87B 106.2 . .
N7 C88 C87 121.2(17) . .
N7 C88 H88A 107.0 . .
C87 C88 H88A 107.0 . .
N7 C88 H88B 107.0 . .
C87 C88 H88B 107.0 . .
H88A C88 H88B 106.8 . .

loop_
_geom_bond_atom_site_label_1
_geom_bond_atom_site_label_2
_geom_bond_distance
_geom_bond_site_symmetry_2
Zn1 N4 2.064(9) .
Zn1 N2 2.075(7) .
Zn1 N1 2.077(8) .
Zn1 N3 2.080(8) .
Zn1 N5 2.205(7) .
Cu1 P2 2.237(4) .
Cu1 P1 2.304(5) .
Cu1 Cl2 2.386(4) .
Cu1 Cl1 2.389(4) .
S7 C48 1.819(11) .
S7 C51 1.923(12) .
S8 C33 1.773(12) 2_666
S8 C82 1.794(12) .
P1 C57 1.777(11) .
P1 C52 1.781(13) .
P1 C63 1.853(15) .
P2 C81 1.765(15) .
P2 C69 1.88(2) .
P2 C75 1.878(12) .
N1 C4 1.331(11) .
N1 C1 1.473(13) .
N2 C6 1.334(12) .
N2 C9 1.391(11) .
N3 C14 1.365(12) .
N3 C11 1.407(15) .
N4 C19 1.333(12) .
N4 C16 1.341(13) .
N5 C53 1.364(15) .
N5 C55 1.390(16) .
N5 C56 1.39(2) .
N5 C54 1.535(19) .
N7 C88 1.395(18) .
N7 C86 1.571(19) .
N7 C84 1.576(19) .
N8 C85 1.63(3) .
N8 C83 1.83(2) .
N8 C87 1.93(3) .
C1 C20 1.361(13) .
C1 C2 1.475(14) .
C2 C3 1.261(13) .
C2 H2 0.9500 .
C3 C4 1.438(14) .
C3 H3 0.9500 .
C4 C5 1.407(14) .
C5 C6 1.432(15) .
C5 C21 1.453(13) .
C6 C7 1.352(14) .
C7 C8 1.344(14) .
C7 H7 0.9500 .
C8 C9 1.447(13) .
C8 H8 0.9500 .
C9 C10 1.402(13) .
C10 C11 1.332(14) .
C10 C30 1.458(15) .
C11 C12 1.441(15) .
C12 C13 1.300(15) .
C12 H12 0.9500 .
C13 C14 1.489(15) .
C13 H13 0.9500 .
C14 C15 1.386(15) .
C15 C36 1.425(13) .
C15 C16 1.506(17) .
C16 C17 1.365(17) .
C17 C18 1.277(15) .
C17 H17 0.9500 .
C18 C19 1.455(14) .
C18 H18 0.9500 .
C19 C20 1.395(14) .
C20 C45 1.437(15) .
C21 C22 1.345(12) .
C21 C26 1.385(14) .
C22 C23 1.408(14) .
C22 C27 1.464(14) .
C23 C24 1.346(15) .
C23 H23 0.9500 .
C24 C25 1.326(13) .
C24 C28 1.607(14) .
C25 C26 1.389(13) .
C25 H25 0.9500 .
C26 C29 1.636(14) .
C27 H27A 0.9800 .
C27 H27B 0.9800 .
C27 H27C 0.9800 .
C28 H28A 0.9800 .
C28 H28B 0.9800 .
C28 H28C 0.9800 .
C29 H29A 0.9800 .
C29 H29B 0.9800 .
C29 H29C 0.9800 .
C30 C35 1.341(13) .
C30 C31 1.453(13) .
C31 C32 1.495(18) .
C31 H31 0.9500 .
C32 C33 1.342(17) .
C32 H32 0.9500 .
C33 C34 1.418(15) .
C33 S8 1.773(12) 2_666
C34 C35 1.421(16) .
C34 H34 0.9500 .
C35 H35 0.9500 .
C36 C37 1.431(13) .
C36 C41 1.450(14) .
C37 C43 1.419(14) .
C37 C38 1.425(14) .
C38 C39 1.378(13) .
C38 H38 0.9500 .
C39 C44 1.401(14) .
C39 C40 1.482(14) .
C40 C41 1.326(13) .
C40 H40 0.9500 .
C41 C42 1.486(15) .
C42 H42A 0.9800 .
C42 H42B 0.9800 .
C42 H42C 0.9800 .
C43 H43A 0.9800 .
C43 H43B 0.9800 .
C43 H43C 0.9800 .
C44 H44A 0.9800 .
C44 H44B 0.9800 .
C44 H44C 0.9800 .
C45 C46 1.265(15) .
C45 C50 1.358(14) .
C46 C47 1.516(17) .
C46 H46 0.9500 .
C47 C48 1.403(15) .
C47 H47 0.9500 .
C48 C49 1.242(14) .
C49 C50 1.423(18) .
C49 H49 0.9500 .
C50 H50 0.9500 .
C51 C52 1.548(17) .
C51 H51A 0.9900 .
C51 H51B 0.9900 .
C52 H52A 0.9900 .
C52 H52B 0.9900 .
C53 C55 1.68(2) 2_666
C53 C54 1.84(3) .
C53 C56 1.95(3) .
C54 C56 1.655(19) 2_666
C54 C55 1.88(3) .
C55 C53 1.68(2) 2_666
C55 C56 1.85(3) .
C56 C54 1.655(19) 2_666
C57 C58 1.3900 .
C57 C62 1.3900 .
C58 C59 1.3900 .
C58 H58 0.9500 .
C59 C60 1.3900 .
C59 H59 0.9500 .
C60 C61 1.3900 .
C60 H60 0.9500 .
C61 C62 1.3900 .
C61 H61 0.9500 .
C62 H62 0.9500 .
C63 C68 1.460(19) .
C63 C64 1.467(18) .
C64 C65 1.265(19) .
C64 H64 0.9500 .
C65 C66 1.53(3) .
C65 H65 0.9500 .
C66 C67 1.38(2) .
C66 H66 0.9500 .
C67 C68 1.38(2) .
C67 H67 0.9500 .
C68 H68 0.9500 .
C69 C70 1.35(3) .
C69 C74 1.41(2) .
C70 C71 1.56(3) .
C70 H70 0.9500 .
C71 C72 1.41(2) .
C71 H71 0.9500 .
C72 C73 1.36(3) .
C72 H72 0.9500 .
C73 C74 1.47(2) .
C73 H73 0.9500 .
C74 H74 0.9500 .
C75 C76 1.3900 .
C75 C80 1.3900 .
C76 C77 1.3900 .
C76 H76 0.9500 .
C77 C78 1.3900 .
C77 H77 0.9500 .
C78 C79 1.3900 .
C78 H78 0.9500 .
C79 C80 1.3900 .
C79 H79 0.9500 .
C80 H80 0.9500 .
C81 C82 1.43(2) .
C81 H81A 0.9900 .
C81 H81B 0.9900 .
C82 H82A 0.9900 .
C82 H82B 0.9900 .
C83 C84 1.62(2) .
C83 H83A 0.9900 .
C83 H83B 0.9900 .
C84 H84A 0.9900 .
C84 H84B 0.9900 .
C85 C86 1.63(3) .
C85 H85A 0.9900 .
C85 H85B 0.9900 .
C86 H86A 0.9900 .
C86 H86B 0.9900 .
C87 C88 1.470(18) .
C87 H87A 0.9900 .
C87 H87B 0.9900 .
C88 H88A 0.9900 .
C88 H88B 0.9900 .

loop_
_geom_torsion_atom_site_label_1
_geom_torsion_atom_site_label_2
_geom_torsion_atom_site_label_3
_geom_torsion_atom_site_label_4
_geom_torsion
_geom_torsion_site_symmetry_1
_geom_torsion_site_symmetry_4
P2 Cu1 P1 C57 77.5(5) . .
Cl2 Cu1 P1 C57 -159.4(5) . .
Cl1 Cu1 P1 C57 -48.3(5) . .
P2 Cu1 P1 C52 -170.3(6) . .
Cl2 Cu1 P1 C52 -47.2(7) . .
Cl1 Cu1 P1 C52 63.9(7) . .
P2 Cu1 P1 C63 -49.5(7) . .
Cl2 Cu1 P1 C63 73.6(7) . .
Cl1 Cu1 P1 C63 -175.3(6) . .
P1 Cu1 P2 C81 -78.2(7) . .
Cl2 Cu1 P2 C81 166.5(6) . .
Cl1 Cu1 P2 C81 49.4(7) . .
P1 Cu1 P2 C69 36.5(9) . .
Cl2 Cu1 P2 C69 -78.7(9) . .
Cl1 Cu1 P2 C69 164.2(8) . .
P1 Cu1 P2 C75 159.8(5) . .
Cl2 Cu1 P2 C75 44.5(5) . .
Cl1 Cu1 P2 C75 -72.5(5) . .
N4 Zn1 N1 C4 172.4(7) . .
N2 Zn1 N1 C4 11.5(7) . .
N3 Zn1 N1 C4 90.5(12) . .
N5 Zn1 N1 C4 -87.8(7) . .
N4 Zn1 N1 C1 -11.8(7) . .
N2 Zn1 N1 C1 -172.6(7) . .
N3 Zn1 N1 C1 -93.6(12) . .
N5 Zn1 N1 C1 88.0(7) . .
N4 Zn1 N2 C6 -96.0(12) . .
N1 Zn1 N2 C6 -18.2(7) . .
N3 Zn1 N2 C6 -177.2(7) . .
N5 Zn1 N2 C6 81.1(7) . .
N4 Zn1 N2 C9 94.2(12) . .
N1 Zn1 N2 C9 172.0(7) . .
N3 Zn1 N2 C9 12.9(7) . .
N5 Zn1 N2 C9 -88.8(7) . .
N4 Zn1 N3 C14 10.6(7) . .
N2 Zn1 N3 C14 171.1(7) . .
N1 Zn1 N3 C14 92.3(11) . .
N5 Zn1 N3 C14 -89.4(7) . .
N4 Zn1 N3 C11 -170.7(8) . .
N2 Zn1 N3 C11 -10.1(8) . .
N1 Zn1 N3 C11 -89.0(13) . .
N5 Zn1 N3 C11 89.3(8) . .
N2 Zn1 N4 C19 93.7(13) . .
N1 Zn1 N4 C19 16.0(7) . .
N3 Zn1 N4 C19 174.9(8) . .
N5 Zn1 N4 C19 -83.4(8) . .
N2 Zn1 N4 C16 -90.5(13) . .
N1 Zn1 N4 C16 -168.2(8) . .
N3 Zn1 N4 C16 -9.3(8) . .
N5 Zn1 N4 C16 92.4(8) . .
N4 Zn1 N5 C53 -71.6(15) . .
N2 Zn1 N5 C53 109.4(15) . .
N1 Zn1 N5 C53 -161.5(15) . .
N3 Zn1 N5 C53 19.1(15) . .
N4 Zn1 N5 C55 99.2(18) . .
N2 Zn1 N5 C55 -79.9(18) . .
N1 Zn1 N5 C55 9.3(18) . .
N3 Zn1 N5 C55 -170.1(18) . .
N4 Zn1 N5 C56 -170.7(16) . .
N2 Zn1 N5 C56 10.3(16) . .
N1 Zn1 N5 C56 99.4(16) . .
N3 Zn1 N5 C56 -80.0(16) . .
N4 Zn1 N5 C54 13.4(12) . .
N2 Zn1 N5 C54 -165.6(11) . .
N1 Zn1 N5 C54 -76.5(12) . .
N3 Zn1 N5 C54 104.2(12) . .
C4 N1 C1 C20 178.6(9) . .
Zn1 N1 C1 C20 2.0(13) . .
C4 N1 C1 C2 2.9(9) . .
Zn1 N1 C1 C2 -173.8(5) . .
C20 C1 C2 C3 -179.0(11) . .
N1 C1 C2 C3 -3.9(11) . .
C1 C2 C3 C4 3.2(12) . .
C1 N1 C4 C5 177.6(9) . .
Zn1 N1 C4 C5 -5.9(13) . .
C1 N1 C4 C3 -1.2(10) . .
Zn1 N1 C4 C3 175.3(6) . .
C2 C3 C4 N1 -1.3(12) . .
C2 C3 C4 C5 179.9(9) . .
N1 C4 C5 C6 1.3(15) . .
C3 C4 C5 C6 180.0(9) . .
N1 C4 C5 C21 178.9(8) . .
C3 C4 C5 C21 -2.5(14) . .
C9 N2 C6 C7 -1.3(10) . .
Zn1 N2 C6 C7 -172.6(6) . .
C9 N2 C6 C5 -167.8(9) . .
Zn1 N2 C6 C5 20.9(13) . .
C4 C5 C6 N2 -9.6(15) . .
C21 C5 C6 N2 172.9(8) . .
C4 C5 C6 C7 -174.7(9) . .
C21 C5 C6 C7 7.9(15) . .
N2 C6 C7 C8 2.2(12) . .
C5 C6 C7 C8 169.5(9) . .
C6 C7 C8 C9 -2.1(12) . .
C6 N2 C9 C10 177.0(8) . .
Zn1 N2 C9 C10 -11.7(13) . .
C6 N2 C9 C8 0.0(9) . .
Zn1 N2 C9 C8 171.3(5) . .
C7 C8 C9 N2 1.3(10) . .
C7 C8 C9 C10 -175.6(10) . .
N2 C9 C10 C11 2.2(15) . .
C8 C9 C10 C11 178.5(9) . .
N2 C9 C10 C30 -171.8(9) . .
C8 C9 C10 C30 4.5(15) . .
C9 C10 C11 N3 1.2(16) . .
C30 C10 C11 N3 175.0(9) . .
C9 C10 C11 C12 -169.1(10) . .
C30 C10 C11 C12 4.7(15) . .
C14 N3 C11 C10 -175.7(9) . .
Zn1 N3 C11 C10 5.4(14) . .
C14 N3 C11 C12 -4.2(11) . .
Zn1 N3 C11 C12 176.9(6) . .
C10 C11 C12 C13 176.5(11) . .
N3 C11 C12 C13 4.8(13) . .
C11 C12 C13 C14 -3.6(14) . .
C11 N3 C14 C15 172.7(10) . .
Zn1 N3 C14 C15 -8.4(13) . .
C11 N3 C14 C13 2.0(10) . .
Zn1 N3 C14 C13 -179.1(6) . .
C12 C13 C14 N3 1.1(13) . .
C12 C13 C14 C15 -170.1(11) . .
N3 C14 C15 C36 -178.3(9) . .
C13 C14 C15 C36 -9.4(15) . .
N3 C14 C15 C16 0.2(15) . .
C13 C14 C15 C16 169.1(9) . .
C19 N4 C16 C17 6.3(12) . .
Zn1 N4 C16 C17 -170.2(8) . .
C19 N4 C16 C15 -178.3(9) . .
Zn1 N4 C16 C15 5.2(14) . .
C14 C15 C16 N4 1.7(15) . .
C36 C15 C16 N4 -179.8(8) . .
C14 C15 C16 C17 176.7(10) . .
C36 C15 C16 C17 -4.8(16) . .
N4 C16 C17 C18 -5.9(15) . .
C15 C16 C17 C18 178.6(10) . .
C16 C17 C18 C19 2.9(14) . .
C16 N4 C19 C20 172.5(10) . .
Zn1 N4 C19 C20 -10.8(14) . .
C16 N4 C19 C18 -4.2(10) . .
Zn1 N4 C19 C18 172.4(6) . .
C17 C18 C19 N4 0.8(12) . .
C17 C18 C19 C20 -176.1(11) . .
N1 C1 C20 C19 10.2(16) . .
C2 C1 C20 C19 -175.5(10) . .
N1 C1 C20 C45 -170.1(9) . .
C2 C1 C20 C45 4.2(17) . .
N4 C19 C20 C1 -5.8(17) . .
C18 C19 C20 C1 170.4(10) . .
N4 C19 C20 C45 174.5(10) . .
C18 C19 C20 C45 -9.3(15) . .
C4 C5 C21 C22 82.2(12) . .
C6 C5 C21 C22 -100.2(13) . .
C4 C5 C21 C26 -101.4(13) . .
C6 C5 C21 C26 76.2(14) . .
C26 C21 C22 C23 2.3(16) . .
C5 C21 C22 C23 178.9(11) . .
C26 C21 C22 C27 -174.3(11) . .
C5 C21 C22 C27 2.3(18) . .
C21 C22 C23 C24 -1(2) . .
C27 C22 C23 C24 175.8(13) . .
C22 C23 C24 C25 2(2) . .
C22 C23 C24 C28 168.7(12) . .
C23 C24 C25 C26 -3.6(19) . .
C28 C24 C25 C26 -171.9(10) . .
C22 C21 C26 C25 -4.6(19) . .
C5 C21 C26 C25 178.9(11) . .
C22 C21 C26 C29 178.8(10) . .
C5 C21 C26 C29 2.3(18) . .
C24 C25 C26 C21 5.4(19) . .
C24 C25 C26 C29 -178.0(11) . .
C11 C10 C30 C35 78.1(14) . .
C9 C10 C30 C35 -107.4(12) . .
C11 C10 C30 C31 -103.2(12) . .
C9 C10 C30 C31 71.2(14) . .
C35 C30 C31 C32 -2.6(18) . .
C10 C30 C31 C32 178.6(12) . .
C30 C31 C32 C33 3(2) . .
C31 C32 C33 C34 -5(2) . .
C31 C32 C33 S8 176.2(11) . 2_666
C32 C33 C34 C35 7(2) . .
S8 C33 C34 C35 -175.0(12) 2_666 .
C31 C30 C35 C34 4.3(18) . .
C10 C30 C35 C34 -177.0(12) . .
C33 C34 C35 C30 -6(2) . .
C14 C15 C36 C37 85.9(14) . .
C16 C15 C36 C37 -92.6(14) . .
C14 C15 C36 C41 -94.7(15) . .
C16 C15 C36 C41 86.8(14) . .
C15 C36 C37 C43 -7.3(19) . .
C41 C36 C37 C43 173.3(13) . .
C15 C36 C37 C38 -178.5(12) . .
C41 C36 C37 C38 2.1(19) . .
C43 C37 C38 C39 -179.7(12) . .
C36 C37 C38 C39 -8.5(19) . .
C37 C38 C39 C44 177.3(13) . .
C37 C38 C39 C40 13.0(18) . .
C38 C39 C40 C41 -12(2) . .
C44 C39 C40 C41 -177.2(14) . .
C39 C40 C41 C36 7(2) . .
C39 C40 C41 C42 -171.1(16) . .
C15 C36 C41 C40 179.1(14) . .
C37 C36 C41 C40 -1(2) . .
C15 C36 C41 C42 -3(2) . .
C37 C36 C41 C42 176.4(15) . .
C1 C20 C45 C46 -76.8(15) . .
C19 C20 C45 C46 102.9(13) . .
C1 C20 C45 C50 99.2(13) . .
C19 C20 C45 C50 -81.1(14) . .
C50 C45 C46 C47 7.2(19) . .
C20 C45 C46 C47 -176.8(11) . .
C45 C46 C47 C48 -5(2) . .
C46 C47 C48 C49 7(2) . .
C46 C47 C48 S7 178.3(10) . .
C51 S7 C48 C49 0.9(13) . .
C51 S7 C48 C47 -169.7(10) . .
C47 C48 C49 C50 -11(2) . .
S7 C48 C49 C50 179.3(10) . .
C46 C45 C50 C49 -11(2) . .
C20 C45 C50 C49 173.1(12) . .
C48 C49 C50 C45 13(2) . .
C48 S7 C51 C52 171.5(9) . .
S7 C51 C52 P1 155.5(7) . .
C57 P1 C52 C51 72.8(12) . .
C63 P1 C52 C51 178.7(10) . .
Cu1 P1 C52 C51 -57.1(12) . .
C55 N5 C53 C55 20(5) . 2_666
C56 N5 C53 C55 -60(2) . 2_666
C54 N5 C53 C55 82(2) . 2_666
Zn1 N5 C53 C55 -172.5(16) . 2_666
C55 N5 C53 C54 -61(3) . .
C56 N5 C53 C54 -141.3(11) . .
Zn1 N5 C53 C54 105.9(9) . .
C55 N5 C53 C56 80(3) . .
C54 N5 C53 C56 141.3(11) . .
Zn1 N5 C53 C56 -112.8(11) . .
C53 N5 C54 C56 -70.4(17) . 2_666
C55 N5 C54 C56 72(2) . 2_666
C56 N5 C54 C56 6(4) . 2_666
Zn1 N5 C54 C56 179.6(14) . 2_666
C55 N5 C54 C53 142.9(12) . .
C56 N5 C54 C53 76(3) . .
Zn1 N5 C54 C53 -110.0(9) . .
C53 N5 C54 C55 -142.9(12) . .
C56 N5 C54 C55 -67(2) . .
Zn1 N5 C54 C55 107.1(9) . .
C55 C53 C54 N5 -111.0(15) 2_666 .
C56 C53 C54 N5 -26.6(7) . .
N5 C53 C54 C56 113.1(14) . 2_666
C55 C53 C54 C56 2.2(18) 2_666 2_666
C56 C53 C54 C56 86.6(13) . 2_666
N5 C53 C54 C55 26.0(8) . .
C55 C53 C54 C55 -85.0(13) 2_666 .
C56 C53 C54 C55 -0.5(9) . .
C53 N5 C55 C53 -20(5) . 2_666
C56 N5 C55 C53 62(2) . 2_666
C54 N5 C55 C53 -81(2) . 2_666
Zn1 N5 C55 C53 172.2(17) . 2_666
C53 N5 C55 C56 -83(3) . .
C54 N5 C55 C56 -143.3(11) . .
Zn1 N5 C55 C56 110.0(9) . .
C53 N5 C55 C54 61(3) . .
C56 N5 C55 C54 143.3(11) . .
Zn1 N5 C55 C54 -106.7(9) . .
C56 C54 C55 N5 -111.7(17) 2_666 .
C53 C54 C55 N5 -26.1(9) . .
N5 C54 C55 C53 111.5(18) . 2_666
C56 C54 C55 C53 -0.1(17) 2_666 2_666
C53 C54 C55 C53 85.5(15) . 2_666
N5 C54 C55 C56 26.6(8) . .
C56 C54 C55 C56 -85.0(15) 2_666 .
C53 C54 C55 C56 0.6(9) . .
C53 N5 C56 C54 66(2) . 2_666
C55 N5 C56 C54 -72(2) . 2_666
C54 N5 C56 C54 -6(5) . 2_666
Zn1 N5 C56 C54 -180.0(17) . 2_666
C53 N5 C56 C55 137.8(11) . .
C54 N5 C56 C55 66(3) . .
Zn1 N5 C56 C55 -108.1(9) . .
C55 N5 C56 C53 -137.8(11) . .
C54 N5 C56 C53 -72(2) . .
Zn1 N5 C56 C53 114.2(10) . .
C53 C55 C56 N5 -123.6(15) 2_666 .
C54 C55 C56 N5 -28.7(8) . .
N5 C55 C56 C54 121.4(17) . 2_666
C53 C55 C56 C54 -2.2(17) 2_666 2_666
C54 C55 C56 C54 92.7(15) . 2_666
N5 C55 C56 C53 28.2(8) . .
C53 C55 C56 C53 -95.4(12) 2_666 .
C54 C55 C56 C53 -0.5(9) . .
C55 C53 C56 N5 125.3(18) 2_666 .
C54 C53 C56 N5 30.8(9) . .
N5 C53 C56 C54 -125.2(19) . 2_666
C55 C53 C56 C54 0.1(16) 2_666 2_666
C54 C53 C56 C54 -94.4(15) . 2_666
N5 C53 C56 C55 -30.2(9) . .
C55 C53 C56 C55 95.0(14) 2_666 .
C54 C53 C56 C55 0.5(9) . .
C52 P1 C57 C58 -108.8(7) . .
C63 P1 C57 C58 141.2(7) . .
Cu1 P1 C57 C58 9.8(7) . .
C52 P1 C57 C62 72.3(9) . .
C63 P1 C57 C62 -37.7(9) . .
Cu1 P1 C57 C62 -169.1(6) . .
C62 C57 C58 C59 0.0 . .
P1 C57 C58 C59 -179.0(8) . .
C57 C58 C59 C60 0.0 . .
C58 C59 C60 C61 0.0 . .
C59 C60 C61 C62 0.0 . .
C60 C61 C62 C57 0.0 . .
C58 C57 C62 C61 0.0 . .
P1 C57 C62 C61 178.8(9) . .
C57 P1 C63 C68 140.5(12) . .
C52 P1 C63 C68 39.7(14) . .
Cu1 P1 C63 C68 -82.0(12) . .
C57 P1 C63 C64 -34.8(13) . .
C52 P1 C63 C64 -135.6(12) . .
Cu1 P1 C63 C64 102.8(11) . .
C68 C63 C64 C65 15(3) . .
P1 C63 C64 C65 -170.4(18) . .
C63 C64 C65 C66 -12(3) . .
C64 C65 C66 C67 3(3) . .
C65 C66 C67 C68 5(3) . .
C66 C67 C68 C63 -3(2) . .
C64 C63 C68 C67 -5(2) . .
P1 C63 C68 C67 179.6(11) . .
C81 P2 C69 C70 114(2) . .
C75 P2 C69 C70 -133(2) . .
Cu1 P2 C69 C70 -4(2) . .
C81 P2 C69 C74 -54(2) . .
C75 P2 C69 C74 58.4(19) . .
Cu1 P2 C69 C74 -172.4(15) . .
C74 C69 C70 C71 -17(4) . .
P2 C69 C70 C71 177.2(13) . .
C69 C70 C71 C72 12(4) . .
C70 C71 C72 C73 -8(4) . .
C71 C72 C73 C74 6(4) . .
C70 C69 C74 C73 16(4) . .
P2 C69 C74 C73 -177.8(16) . .
C72 C73 C74 C69 -8(4) . .
C81 P2 C75 C76 17.4(9) . .
C69 P2 C75 C76 -91.5(10) . .
Cu1 P2 C75 C76 139.6(6) . .
C81 P2 C75 C80 -160.1(7) . .
C69 P2 C75 C80 91.1(10) . .
Cu1 P2 C75 C80 -37.8(8) . .
C80 C75 C76 C77 0.0 . .
P2 C75 C76 C77 -177.3(9) . .
C75 C76 C77 C78 0.0 . .
C76 C77 C78 C79 0.0 . .
C77 C78 C79 C80 0.0 . .
C78 C79 C80 C75 0.0 . .
C76 C75 C80 C79 0.0 . .
P2 C75 C80 C79 177.6(8) . .
C69 P2 C81 C82 -73.0(17) . .
C75 P2 C81 C82 176.8(13) . .
Cu1 P2 C81 C82 50.0(15) . .
P2 C81 C82 S8 173.1(7) . .
C33 S8 C82 C81 83.5(15) 2_666 .
C85 N8 C83 C84 40.7(19) . .
C87 N8 C83 C84 -33.8(16) . .
C88 N7 C84 C83 62(2) . .
C86 N7 C84 C83 -40(2) . .
N8 C83 C84 N7 -19(3) . .
C83 N8 C85 C86 -21(3) . .
C87 N8 C85 C86 58(3) . .
C88 N7 C86 C85 -46.6(16) . .
C84 N7 C86 C85 54.5(17) . .
N8 C85 C86 N7 -27(3) . .
C85 N8 C87 C88 -22.1(17) . .
C83 N8 C87 C88 64.5(18) . .
C86 N7 C88 C87 72.2(19) . .
C84 N7 C88 C87 -38(2) . .
N8 C87 C88 N7 -32(3) . .
